data_1566821
loop_
_publ_author_name
'Zhou, Jun'
'Mao, Lijun'
'Wu, Meng-Xiang'
'Peng, Zhiyong'
'Yang, Yiming'
'Zhou, Manfei'
'Zhao, Xiao-Li'
'Shi, Xueliang'
'Yang, Hai-Bo'

_publ_section_title
;
 Extended phenothiazines: synthesis, photophysical and redox properties,
 and efficient photocatalytic oxidative coupling of amines
;
_journal_name_full 'Chemical Science'
_journal_paper_doi 10.1039/D2SC01086K
_journal_year 2022
_chemical_formula_moiety 'C30 H25 N S, C H2 Cl2'
_chemical_formula_sum 'C31 H27 Cl2 N S'
_chemical_formula_weight 516.49
_space_group_crystal_system monoclinic
_space_group_IT_number 14
_space_group_name_Hall '-P 2yn'
_space_group_name_H-M_alt 'P 1 21/n 1'
_atom_sites_solution_hydrogens geom
_atom_sites_solution_primary dual
_audit_creation_date 2021-12-24
_audit_creation_method
;
Olex2 1.2
(compiled 2018.05.29 svn.r3508 for OlexSys, GUI svn.r5506)
;
_audit_update_record
;
2022-01-20 deposited with the CCDC.	2022-04-08 downloaded from the CCDC.
;
_cell_angle_alpha 90
_cell_angle_beta 99.9610(10)
_cell_angle_gamma 90
_cell_formula_units_Z 4
_cell_length_a 11.18030(10)
_cell_length_b 7.73940(10)
_cell_length_c 30.7513(3)
_cell_measurement_reflns_used 23944
_cell_measurement_temperature 172.99(10)
_cell_measurement_theta_max 73.9560
_cell_measurement_theta_min 4.4910
_cell_volume 2620.76(5)
_computing_cell_refinement 'CrysAlisPro 1.171.39.32a (Rigaku OD, 2017)'
_computing_data_collection 'CrysAlisPro 1.171.39.32a (Rigaku OD, 2017)'
_computing_data_reduction 'CrysAlisPro 1.171.39.32a (Rigaku OD, 2017)'
_computing_molecular_graphics 'Olex2 (Dolomanov et al., 2009)'
_computing_publication_material 'Olex2 (Dolomanov et al., 2009)'
_computing_structure_refinement 'ShelXL (Sheldrick, 2015)'
_computing_structure_solution 'ShelXT (Sheldrick, 2015)'
_diffrn_ambient_environment N~2~
_diffrn_ambient_temperature 172.99(10)
_diffrn_detector 'CCD plate'
_diffrn_measured_fraction_theta_full 0.999
_diffrn_measured_fraction_theta_max 0.999
_diffrn_measurement_details
;
List of Runs (angles in degrees, time in seconds):

  # Type    Start    End  Width  t~exp~   \w     \q     \k     \f   Frames
#--------------------------------------------------------------------------
  1  \w     58.00  86.00   1.00    1.00    --    0.00  37.00 120.00   28
  2  \w    -19.00  16.00   1.00    1.00    --    0.00  37.00  30.00   35
  3  \w     51.00  79.00   1.00    1.00    --    0.00  37.00 150.00   28
  4  \w    -19.00  27.00   1.00    1.00    --    0.00  37.00 120.00   46
  5  \w    -17.00  44.00   1.00    1.00    --    0.00  37.00 150.00   61
  6  \w     55.00  82.00   1.00    1.00    --    0.00  37.00  90.00   27
  7  \w    -13.00  69.00   1.00    1.00    --    0.00  37.00 -60.00   82
  8  \w     -8.00  35.00   1.00    1.00    --    0.00  77.00 -30.00   43
  9  \w    -23.00  29.00   1.00    1.00    --    0.00  57.00-150.00   52
 10  \w    -19.00  12.00   1.00    1.00    --    0.00  37.00  60.00   31
 11  \w     63.00  88.00   1.00    1.00    --    0.00  37.00  30.00   25
 12  \w     38.00  68.00   1.00    1.00    --    0.00  57.00-150.00   30
 13  \w    -18.00  17.00   1.00    1.00    --    0.00  37.00  90.00   35
 14  \w     53.00  86.00   1.00    1.00    --    0.00  77.00 -30.00   33
 15  \w     50.00  87.00   1.00    1.00    --    0.00  37.00  60.00   37
 16  \w     40.00 128.00   1.00    1.00    --   95.80 -82.00  30.00   88
 17  \w     64.00  89.00   1.00    1.00    --   95.80  79.00 178.69   25
 18  \w     71.00 183.00   1.00    1.00    --   95.80  58.00 169.72  112
 19  \w     66.00 185.00   1.00    1.00    --   95.80  78.00 -75.61  119
 20  \w    149.00 182.00   1.00    1.00    --   95.80  81.00 -13.58   33
 21  \w     66.00 185.00   1.00    1.00    --   95.80  75.00  80.02  119
 22  \w     70.00 110.00   1.00    1.00    --   95.80  62.00 -94.08   40
 23  \w     65.00 132.00   1.00    1.00    --   95.80  77.00  60.00   67
 24  \w     71.00  97.00   1.00    1.00    --   95.80  61.00-120.00   26
 25  \w     63.00  88.00   1.00    1.00    --   95.80  82.00 150.00   25
 26  \w     64.00  90.00   1.00    1.00    --   95.80  82.00  90.00   26
 27  \w     65.00  90.00   1.00    1.00    --   95.80  77.00 -60.00   25
 28  \w     73.00  99.00   1.00    1.00    --   95.80  61.00-150.00   26
 29  \w    113.00 184.00   1.00    1.00    --   95.80  61.00-150.00   71
 30  \w     65.00  90.00   1.00    1.00    --   95.80  77.00  30.00   25
 31  \w     65.00  91.00   1.00    1.00    --   95.80  77.00 -30.00   26
 32  \w      6.00 120.00   1.00    1.00    --   95.80 -82.00 -60.00  114
 33  \w     63.00  98.00   1.00    1.00    --   95.80  81.00 -13.58   35
 34  \w      7.00 128.00   1.00    1.00    --   95.80 -82.00 120.00  121
 35  \w     45.00  78.00   1.00    1.00    --   95.80 -82.00 -30.00   33
 36  \w     66.00  91.00   1.00    1.00    --   95.80  74.00 -94.18   25
 37  \w     63.00 177.00   1.00    1.00    --   95.80  81.00  40.46  114
 38  \w     13.00  40.00   1.00    1.00    --   95.80 -82.00 -30.00   27
 39  \w     75.00 116.00   1.00    1.00    --   95.80  45.00-150.00   41
 40  \w     99.00 125.00   1.00    1.00    --   95.80 -82.00 -30.00   26
 41  \w     65.00  90.00   1.00    1.00    --   95.80  77.00 150.00   25
 42  \w     76.00 181.00   1.00    1.00    --   95.80  45.00-120.00  105
 43  \w     76.00 149.00   1.00    1.00    --   95.80  45.00 -90.00   73
 44  \w    154.00 185.00   1.00    1.00    --   95.80  45.00 -90.00   31
 45  \w     63.00  88.00   1.00    1.00    --   95.80  82.00 -30.00   25
 46  \w     63.00  88.00   1.00    1.00    --   95.80  82.00 -90.00   25
 47  \w     63.00  88.00   1.00    1.00    --   95.80  82.00  60.00   25
 48  \w     75.00 166.00   1.00    1.00    --   95.80  45.00 -30.00   91
 49  \w     77.00 181.00   1.00    1.00    --   95.80  45.00   0.00  104
 50  \w     71.00 109.00   1.00    1.00    --   95.80  61.00 120.00   38
 51  \w     63.00  88.00   1.00    1.00    --   95.80  82.00 120.00   25
 52  \w     71.00  96.00   1.00    1.00    --   95.80  61.00 -30.00   25
 53  \w     70.00  96.00   1.00    1.00    --   95.80  62.00 130.56   26
 54  \w     92.00 117.00   1.00    1.00    --   95.80 -77.00-180.00   25
 55  \w     44.00  76.00   1.00    1.00    --   95.80 -77.00-180.00   32
 56  \w     65.00  90.00   1.00    1.00    --   95.80  77.00  90.00   25
 57  \w     65.00  90.00   1.00    1.00    --   95.80  77.00-150.00   25
 58  \w     10.00  38.00   1.00    1.00    --   95.80 -77.00-180.00   28
 59  \w     63.00  89.00   1.00    1.00    --   95.80  82.00   0.00   26
 60  \w      6.00 110.00   1.00    1.00    --   95.80 -82.00-150.00  104
 61  \w     70.00 115.00   1.00    1.00    --   95.80  62.00  37.28   45
 62  \w     71.00 179.00   1.00    1.00    --   95.80  59.00 145.58  108
 63  \w    150.00 175.00   1.00    1.00    --   95.80  71.00-113.72   25
 64  \w     67.00  92.00   1.00    1.00    --   95.80  71.00-113.72   25
;
_diffrn_measurement_device 'four-circle diffractometer'
_diffrn_measurement_device_type 'XtaLAB AFC12 (RINC): Kappa dual home/near'
_diffrn_measurement_method '\w scans'
_diffrn_orient_matrix_type 'CrysAlisPro convention (1999,Acta A55,543-557)'
_diffrn_orient_matrix_UB_11 -0.0849553000
_diffrn_orient_matrix_UB_12 -0.0277582000
_diffrn_orient_matrix_UB_13 -0.0445176000
_diffrn_orient_matrix_UB_21 0.0817627000
_diffrn_orient_matrix_UB_22 0.1170369000
_diffrn_orient_matrix_UB_23 -0.0228582000
_diffrn_orient_matrix_UB_31 0.0752421000
_diffrn_orient_matrix_UB_32 -0.1586751000
_diffrn_orient_matrix_UB_33 -0.0090769000
_diffrn_radiation_monochromator graphite
_diffrn_radiation_probe x-ray
_diffrn_radiation_type CuK\a
_diffrn_radiation_wavelength 1.54184
_diffrn_reflns_av_R_equivalents 0.0599
_diffrn_reflns_av_unetI/netI 0.0260
_diffrn_reflns_Laue_measured_fraction_full 0.999
_diffrn_reflns_Laue_measured_fraction_max 0.999
_diffrn_reflns_limit_h_max 13
_diffrn_reflns_limit_h_min -13
_diffrn_reflns_limit_k_max 9
_diffrn_reflns_limit_k_min -9
_diffrn_reflns_limit_l_max 36
_diffrn_reflns_limit_l_min -36
_diffrn_reflns_number 56983
_diffrn_reflns_point_group_measured_fraction_full 0.999
_diffrn_reflns_point_group_measured_fraction_max 0.999
_diffrn_reflns_theta_full 67.075
_diffrn_reflns_theta_max 67.075
_diffrn_reflns_theta_min 4.027
_diffrn_source 'fine-focus sealed X-ray tube'
_diffrn_source_type 'Enhance (Cu) X-ray Source'
_exptl_absorpt_coefficient_mu 3.118
_exptl_absorpt_correction_T_max 1.00000
_exptl_absorpt_correction_T_min 0.36980
_exptl_absorpt_correction_type multi-scan
_exptl_absorpt_process_details
;
CrysAlisPro 1.171.39.32a (Rigaku Oxford Diffraction, 2017)
Empirical absorption correction using spherical harmonics,
 implemented in SCALE3 ABSPACK scaling algorithm.
;
_exptl_crystal_colour 'clear light colourless'
_exptl_crystal_colour_lustre clear
_exptl_crystal_colour_modifier light
_exptl_crystal_colour_primary colourless
_exptl_crystal_density_diffrn 1.309
_exptl_crystal_description block
_exptl_crystal_F_000 1080
_exptl_crystal_size_max 0.36
_exptl_crystal_size_mid 0.34
_exptl_crystal_size_min 0.28
_refine_diff_density_max 0.489
_refine_diff_density_min -0.654
_refine_diff_density_rms 0.055
_refine_ls_extinction_method none
_refine_ls_goodness_of_fit_ref 1.032
_refine_ls_hydrogen_treatment constr
_refine_ls_matrix_type full
_refine_ls_number_parameters 349
_refine_ls_number_reflns 4679
_refine_ls_number_restraints 48
_refine_ls_restrained_S_all 1.090
_refine_ls_R_factor_all 0.0557
_refine_ls_R_factor_gt 0.0534
_refine_ls_shift/su_max 0.001
_refine_ls_shift/su_mean 0.000
_refine_ls_structure_factor_coef Fsqd
_refine_ls_weighting_details 'w=1/[\s^2^(Fo^2^)+(0.0625P)^2^+3.0924P] where P=(Fo^2^+2Fc^2^)/3'
_refine_ls_weighting_scheme calc
_refine_ls_wR_factor_gt 0.1357
_refine_ls_wR_factor_ref 0.1377
_reflns_Friedel_coverage 0.000
_reflns_number_gt 4398
_reflns_number_total 4679
_reflns_threshold_expression 'I > 2\s(I)'
_cod_data_source_file d2sc01086k2.cif
_cod_data_source_block exp_2506
_cod_database_code 1566821
_shelx_shelxl_version_number 2017/1
_shelx_space_group_comment
;
The symmetry employed for this shelxl refinement is uniquely defined
by the following loop, which should always be used as a source of
symmetry information in preference to the above space-group names.
They are only intended as comments.
;
_shelx_estimated_absorpt_t_max 0.476
_shelx_estimated_absorpt_t_min 0.400
_reflns_odcompleteness_completeness 99.98
_reflns_odcompleteness_iscentric 1
_reflns_odcompleteness_theta 66.97
_olex2_refinement_description
;
1. Fixed Uiso
 At 1.2 times of:
  All C(H) groups, All C(H,H) groups
 At 1.5 times of:
  All C(H,H,H) groups
2. Restrained distances
 C27-C1AA
 1.52 with sigma of 0.01
 C27-C29
 1.52 with sigma of 0.01
 C27-C2AA
 1.52 with sigma of 0.01
 C27-C30
 1.52 with sigma of 0.01
 C27-C0AA
 1.52 with sigma of 0.01
 C27-C28
 1.52 with sigma of 0.01
3. Rigid bond restraints
 C1AA, C27
 with sigma for 1-2 distances of 0.001 and sigma for 1-3 distances of 0.001
 C27, C29
 with sigma for 1-2 distances of 0.001 and sigma for 1-3 distances of 0.001
 C27, C2AA
 with sigma for 1-2 distances of 0.001 and sigma for 1-3 distances of 0.001
 C27, C30
 with sigma for 1-2 distances of 0.001 and sigma for 1-3 distances of 0.001
 C27, C0AA
 with sigma for 1-2 distances of 0.001 and sigma for 1-3 distances of 0.001
 C28, C27
 with sigma for 1-2 distances of 0.001 and sigma for 1-3 distances of 0.001
4. Uiso/Uaniso restraints and constraints
C27 \\sim C28: within 2A with sigma of 0.01 and sigma for terminal atoms of 0.02
C28 \\sim C27: within 2A with sigma of 0.01 and sigma for terminal atoms of 0.02
C27 \\sim C1AA: within 2A with sigma of 0.01 and sigma for terminal atoms of
0.02
C27 \\sim C29: within 2A with sigma of 0.01 and sigma for terminal atoms of 0.02
C27 \\sim C2AA: within 2A with sigma of 0.01 and sigma for terminal atoms of
0.02
C27 \\sim C30: within 2A with sigma of 0.01 and sigma for terminal atoms of 0.02
C27 \\sim C0AA: within 2A with sigma of 0.01 and sigma for terminal atoms of
0.02
5. Others
 Fixed Sof: C28(0.5) H28A(0.5) H28B(0.5) H28C(0.5) C29(0.5) H29A(0.5)
 H29B(0.5) H29C(0.5) C30(0.5) H30A(0.5) H30B(0.5) H30C(0.5) C0AA(0.5) H0AA(0.5)
 H0AB(0.5) H0AC(0.5) C2AA(0.5) H2AA(0.5) H2AB(0.5) H2AC(0.5) C1AA(0.5)
 H1AA(0.5) H1AB(0.5) H1AC(0.5)
6.a Secondary CH2 refined with riding coordinates:
 C31(H31A,H31B)
6.b Aromatic/amide H refined with riding coordinates:
 C2(H2), C3(H3), C4(H4), C5(H5), C7(H7), C10(H10), C12(H12), C15(H15),
 C17(H17), C18(H18), C19(H19), C20(H20), C22(H22), C23(H23), C25(H25), C26(H26)
6.c Idealised Me refined as rotating group:
 C28(H28A,H28B,H28C), C29(H29A,H29B,H29C), C30(H30A,H30B,H30C), C0AA(H0AA,H0AB,
 H0AC), C2AA(H2AA,H2AB,H2AC), C1AA(H1AA,H1AB,H1AC)
;
_olex2_submission_special_instructions 'No special instructions were received'
_oxdiff_exptl_absorpt_empirical_details
;
Empirical correction (ABSPACK) includes:
- Absorption correction using spherical harmonics
- Frame scaling
;
_oxdiff_exptl_absorpt_empirical_full_max 2.045
_oxdiff_exptl_absorpt_empirical_full_min 0.468

loop_
_space_group_symop_operation_xyz
'x, y, z'
'-x+1/2, y+1/2, -z+1/2'
'-x, -y, -z'
'x-1/2, -y-1/2, z-1/2'

loop_
_atom_site_label
_atom_site_type_symbol
_atom_site_fract_x
_atom_site_fract_y
_atom_site_fract_z
_atom_site_U_iso_or_equiv
_atom_site_adp_type
_atom_site_occupancy
_atom_site_site_symmetry_order
_atom_site_calc_flag
_atom_site_refinement_flags_posn
_atom_site_refinement_flags_adp
_atom_site_refinement_flags_occupancy
_atom_site_disorder_assembly
_atom_site_disorder_group
S1 S 0.27304(5) 0.00212(8) 0.26428(2) 0.03673(18) Uani 1 1 d . . . . .
N1 N 0.41059(15) 0.2678(2) 0.32970(6) 0.0266(4) Uani 1 1 d . . . . .
C1 C 0.04185(19) 0.1748(3) 0.34056(7) 0.0284(5) Uani 1 1 d . . . . .
C2 C -0.0811(2) 0.1464(3) 0.34498(8) 0.0351(5) Uani 1 1 d . . . . .
H2 H -0.131372 0.080049 0.324140 0.042 Uiso 1 1 calc R . . . .
C3 C -0.1257(2) 0.2160(3) 0.37967(8) 0.0391(6) Uani 1 1 d . . . . .
H3 H -0.206321 0.197026 0.382274 0.047 Uiso 1 1 calc R . . . .
C4 C -0.0510(2) 0.3162(4) 0.41153(8) 0.0384(6) Uani 1 1 d . . . . .
H4 H -0.082237 0.361517 0.435241 0.046 Uiso 1 1 calc R . . . .
C5 C 0.0675(2) 0.3478(3) 0.40796(7) 0.0325(5) Uani 1 1 d . . . . .
H5 H 0.115702 0.415816 0.428979 0.039 Uiso 1 1 calc R . . . .
C6 C 0.11727(19) 0.2772(3) 0.37235(7) 0.0269(5) Uani 1 1 d . . . . .
C7 C 0.23929(19) 0.3082(3) 0.36747(7) 0.0263(4) Uani 1 1 d . . . . .
H7 H 0.287506 0.379173 0.387746 0.032 Uiso 1 1 calc R . . . .
C8 C 0.28839(18) 0.2362(3) 0.33362(7) 0.0249(4) Uani 1 1 d . . . . .
C9 C 0.21330(19) 0.1258(3) 0.30324(7) 0.0270(4) Uani 1 1 d . . . . .
C10 C 0.09361(19) 0.1013(3) 0.30602(7) 0.0294(5) Uani 1 1 d . . . . .
H10 H 0.045232 0.034709 0.284706 0.035 Uiso 1 1 calc R . . . .
C11 C 0.55889(18) 0.1699(3) 0.21371(7) 0.0260(4) Uani 1 1 d . . . . .
C12 C 0.44594(19) 0.1001(3) 0.21925(7) 0.0279(5) Uani 1 1 d . . . . .
H12 H 0.401284 0.036114 0.196458 0.034 Uiso 1 1 calc R . . . .
C13 C 0.40037(18) 0.1245(3) 0.25744(7) 0.0261(4) Uani 1 1 d . . . . .
C14 C 0.46179(18) 0.2331(3) 0.29176(6) 0.0237(4) Uani 1 1 d . . . . .
C15 C 0.57318(18) 0.2995(3) 0.28714(7) 0.0254(4) Uani 1 1 d . . . . .
H15 H 0.615347 0.367820 0.309571 0.030 Uiso 1 1 calc R . . . .
C16 C 0.62529(18) 0.2665(3) 0.24900(7) 0.0253(4) Uani 1 1 d . . . . .
C17 C 0.7426(2) 0.3272(3) 0.24519(8) 0.0309(5) Uani 1 1 d . . . . .
H17 H 0.787345 0.390391 0.268140 0.037 Uiso 1 1 calc R . . . .
C18 C 0.7908(2) 0.2937(3) 0.20791(8) 0.0352(5) Uani 1 1 d . . . . .
H18 H 0.868333 0.332797 0.205929 0.042 Uiso 1 1 calc R . . . .
C19 C 0.7234(2) 0.2003(3) 0.17268(8) 0.0357(5) Uani 1 1 d . . . . .
H19 H 0.756405 0.179283 0.147412 0.043 Uiso 1 1 calc R . . . .
C20 C 0.6103(2) 0.1405(3) 0.17529(7) 0.0315(5) Uani 1 1 d . . . . .
H20 H 0.566350 0.079828 0.151692 0.038 Uiso 1 1 calc R . . . .
C21 C 0.47456(18) 0.3895(3) 0.36092(7) 0.0256(4) Uani 1 1 d . . . . .
C22 C 0.54706(19) 0.3292(3) 0.39873(7) 0.0300(5) Uani 1 1 d . . . . .
H22 H 0.557259 0.210998 0.403340 0.036 Uiso 1 1 calc R . . . .
C23 C 0.6050(2) 0.4453(3) 0.42997(7) 0.0320(5) Uani 1 1 d . . . . .
H23 H 0.654107 0.403268 0.455259 0.038 Uiso 1 1 calc R . . . .
C24 C 0.59098(19) 0.6228(3) 0.42422(7) 0.0284(5) Uani 1 1 d . . . . .
C25 C 0.51783(19) 0.6800(3) 0.38530(7) 0.0293(5) Uani 1 1 d . . . . .
H25 H 0.507430 0.798109 0.380419 0.035 Uiso 1 1 calc R . . . .
C26 C 0.46051(19) 0.5653(3) 0.35385(7) 0.0281(5) Uani 1 1 d . . . . .
H26 H 0.412840 0.606368 0.328129 0.034 Uiso 1 1 calc R . . . .
C27 C 0.6532(2) 0.7487(3) 0.45953(8) 0.0397(5) Uani 1 1 d D U . . .
C28 C 0.6128(4) 0.7020(6) 0.50440(14) 0.0306(9) Uani 0.5 1 d D U P A 1
H28A H 0.526536 0.716317 0.501626 0.046 Uiso 0.5 1 calc GR . P A 1
H28B H 0.653178 0.776839 0.527205 0.046 Uiso 0.5 1 calc GR . P A 1
H28C H 0.633974 0.584144 0.511868 0.046 Uiso 0.5 1 calc GR . P A 1
C29 C 0.7965(4) 0.7073(6) 0.46796(14) 0.0324(9) Uani 0.5 1 d D U P A 1
H29A H 0.809754 0.590433 0.478103 0.049 Uiso 0.5 1 calc GR . P A 1
H29B H 0.837839 0.784988 0.489876 0.049 Uiso 0.5 1 calc GR . P A 1
H29C H 0.827296 0.721838 0.440922 0.049 Uiso 0.5 1 calc GR . P A 1
C30 C 0.6349(4) 0.9293(6) 0.44926(14) 0.0318(8) Uani 0.5 1 d D U P A 1
H30A H 0.663702 0.954898 0.422307 0.048 Uiso 0.5 1 calc GR . P A 1
H30B H 0.678942 0.997525 0.472803 0.048 Uiso 0.5 1 calc GR . P A 1
H30C H 0.549957 0.956043 0.445809 0.048 Uiso 0.5 1 calc GR . P A 1
Cl1 Cl 0.10612(11) 0.78560(13) 0.47716(3) 0.0853(3) Uani 1 1 d . . . . .
Cl2 Cl 0.23175(12) 0.79740(18) 0.40293(6) 0.1186(5) Uani 1 1 d . . . . .
C31 C 0.1054(3) 0.8592(5) 0.42365(10) 0.0617(8) Uani 1 1 d . . . . .
H31A H 0.033622 0.815236 0.404567 0.074 Uiso 1 1 calc R . . . .
H31B H 0.100386 0.984367 0.423400 0.074 Uiso 1 1 calc R . . . .
C0AA C 0.5448(6) 0.8769(10) 0.4694(2) 0.0725(19) Uani 0.5 1 d D U P A 2
H0AA H 0.506268 0.929626 0.442318 0.109 Uiso 0.5 1 calc GR . P A 2
H0AB H 0.578514 0.964945 0.489879 0.109 Uiso 0.5 1 calc GR . P A 2
H0AC H 0.486009 0.811247 0.481769 0.109 Uiso 0.5 1 calc GR . P A 2
C2AA C 0.7227(7) 0.8831(10) 0.4349(2) 0.072(2) Uani 0.5 1 d D U P A 2
H2AA H 0.796850 0.832563 0.429193 0.107 Uiso 0.5 1 calc GR . P A 2
H2AB H 0.741059 0.984001 0.453017 0.107 Uiso 0.5 1 calc GR . P A 2
H2AC H 0.672779 0.915113 0.407486 0.107 Uiso 0.5 1 calc GR . P A 2
C1AA C 0.7097(11) 0.6792(11) 0.4996(2) 0.107(4) Uani 0.5 1 d D U P A 2
H1AA H 0.650748 0.619539 0.513338 0.161 Uiso 0.5 1 calc GR . P A 2
H1AB H 0.745683 0.770463 0.518667 0.161 Uiso 0.5 1 calc GR . P A 2
H1AC H 0.771741 0.599624 0.494554 0.161 Uiso 0.5 1 calc GR . P A 2

loop_
_atom_site_aniso_label
_atom_site_aniso_U_11
_atom_site_aniso_U_22
_atom_site_aniso_U_33
_atom_site_aniso_U_23
_atom_site_aniso_U_13
_atom_site_aniso_U_12
S1 0.0332(3) 0.0396(3) 0.0405(3) -0.0177(3) 0.0151(2) -0.0143(2)
N1 0.0225(8) 0.0353(10) 0.0227(9) -0.0074(7) 0.0058(7) -0.0062(7)
C1 0.0256(10) 0.0321(11) 0.0282(11) 0.0072(9) 0.0065(8) -0.0035(9)
C2 0.0264(11) 0.0411(13) 0.0387(12) 0.0076(11) 0.0081(9) -0.0047(10)
C3 0.0289(11) 0.0473(15) 0.0447(14) 0.0131(11) 0.0165(10) -0.0012(11)
C4 0.0381(13) 0.0489(15) 0.0326(12) 0.0093(11) 0.0182(10) 0.0038(11)
C5 0.0348(12) 0.0399(13) 0.0247(11) 0.0043(9) 0.0102(9) -0.0005(10)
C6 0.0263(10) 0.0330(11) 0.0226(10) 0.0072(9) 0.0074(8) -0.0008(9)
C7 0.0255(10) 0.0326(11) 0.0205(10) 0.0007(8) 0.0033(8) -0.0040(9)
C8 0.0232(10) 0.0301(11) 0.0218(10) 0.0017(8) 0.0051(8) -0.0025(8)
C9 0.0281(10) 0.0302(11) 0.0235(10) -0.0004(9) 0.0063(8) -0.0042(9)
C10 0.0277(11) 0.0326(12) 0.0284(11) -0.0008(9) 0.0061(8) -0.0076(9)
C11 0.0258(10) 0.0279(11) 0.0248(10) -0.0009(8) 0.0057(8) 0.0043(8)
C12 0.0268(10) 0.0296(11) 0.0271(10) -0.0072(9) 0.0038(8) 0.0005(9)
C13 0.0236(10) 0.0282(11) 0.0268(10) -0.0041(9) 0.0049(8) -0.0006(8)
C14 0.0240(10) 0.0258(10) 0.0218(10) -0.0010(8) 0.0052(8) 0.0001(8)
C15 0.0231(10) 0.0289(11) 0.0238(10) -0.0036(8) 0.0031(8) -0.0009(8)
C16 0.0242(10) 0.0270(11) 0.0250(10) 0.0004(8) 0.0051(8) 0.0035(8)
C17 0.0261(10) 0.0362(12) 0.0314(11) -0.0019(9) 0.0076(9) -0.0019(9)
C18 0.0284(11) 0.0421(14) 0.0382(12) 0.0016(10) 0.0146(10) -0.0001(10)
C19 0.0377(12) 0.0423(14) 0.0305(12) -0.0009(10) 0.0157(10) 0.0060(10)
C20 0.0317(11) 0.0383(13) 0.0255(11) -0.0043(9) 0.0082(9) 0.0048(10)
C21 0.0229(10) 0.0332(11) 0.0219(10) -0.0057(9) 0.0071(8) -0.0049(9)
C22 0.0306(11) 0.0310(11) 0.0282(11) -0.0016(9) 0.0044(9) -0.0011(9)
C23 0.0323(11) 0.0387(13) 0.0235(10) -0.0013(9) 0.0007(9) -0.0025(10)
C24 0.0283(10) 0.0358(12) 0.0228(10) -0.0054(9) 0.0092(8) -0.0061(9)
C25 0.0296(11) 0.0306(11) 0.0300(11) -0.0012(9) 0.0114(9) -0.0025(9)
C26 0.0256(10) 0.0357(12) 0.0233(10) 0.0008(9) 0.0048(8) -0.0016(9)
C27 0.0429(12) 0.0450(12) 0.0324(11) -0.0133(10) 0.0097(10) -0.0140(11)
C28 0.031(2) 0.036(3) 0.0232(18) -0.0099(17) 0.0001(17) -0.003(2)
C29 0.0391(15) 0.037(2) 0.0192(19) -0.0086(18) 0.0001(17) -0.0145(18)
C30 0.030(2) 0.0437(16) 0.022(2) -0.0123(18) 0.0051(17) -0.0107(19)
Cl1 0.1343(9) 0.0728(6) 0.0453(5) 0.0085(4) 0.0052(5) -0.0100(6)
Cl2 0.1048(9) 0.0963(9) 0.1760(14) 0.0367(9) 0.0837(9) 0.0270(7)
C31 0.069(2) 0.065(2) 0.0513(17) 0.0140(15) 0.0106(15) 0.0152(17)
C0AA 0.083(4) 0.069(4) 0.067(4) -0.030(4) 0.016(4) 0.013(3)
C2AA 0.080(5) 0.066(4) 0.069(4) -0.003(3) 0.010(3) -0.044(4)
C1AA 0.158(8) 0.076(5) 0.059(4) -0.022(3) -0.062(5) -0.004(6)

loop_
_atom_type_symbol
_atom_type_description
_atom_type_scat_dispersion_real
_atom_type_scat_dispersion_imag
_atom_type_scat_source
C C 0.0181 0.0091 'International Tables Vol C Tables 4.2.6.8 and 6.1.1.4'
H H 0.0000 0.0000 'International Tables Vol C Tables 4.2.6.8 and 6.1.1.4'
Cl Cl 0.3639 0.7018 'International Tables Vol C Tables 4.2.6.8 and 6.1.1.4'
N N 0.0311 0.0180 'International Tables Vol C Tables 4.2.6.8 and 6.1.1.4'
S S 0.3331 0.5567 'International Tables Vol C Tables 4.2.6.8 and 6.1.1.4'

loop_
_geom_angle_atom_site_label_1
_geom_angle_atom_site_label_2
_geom_angle_atom_site_label_3
_geom_angle
_geom_angle_site_symmetry_1
_geom_angle_site_symmetry_3
_geom_angle_publ_flag
C13 S1 C9 101.55(10) . . ?
C8 N1 C21 115.54(16) . . ?
C14 N1 C8 125.02(17) . . ?
C14 N1 C21 116.68(16) . . ?
C6 C1 C2 119.3(2) . . ?
C10 C1 C2 122.5(2) . . ?
C10 C1 C6 118.11(19) . . ?
C1 C2 H2 119.9 . . ?
C3 C2 C1 120.2(2) . . ?
C3 C2 H2 119.9 . . ?
C2 C3 H3 119.7 . . ?
C2 C3 C4 120.6(2) . . ?
C4 C3 H3 119.7 . . ?
C3 C4 H4 119.7 . . ?
C5 C4 C3 120.6(2) . . ?
C5 C4 H4 119.7 . . ?
C4 C5 H5 119.8 . . ?
C4 C5 C6 120.4(2) . . ?
C6 C5 H5 119.8 . . ?
C1 C6 C5 118.77(19) . . ?
C1 C6 C7 119.32(19) . . ?
C7 C6 C5 121.9(2) . . ?
C6 C7 H7 119.0 . . ?
C8 C7 C6 121.9(2) . . ?
C8 C7 H7 119.0 . . ?
N1 C8 C9 121.04(18) . . ?
C7 C8 N1 120.84(19) . . ?
C7 C8 C9 118.11(19) . . ?
C8 C9 S1 121.58(16) . . ?
C10 C9 S1 117.31(17) . . ?
C10 C9 C8 120.9(2) . . ?
C1 C10 H10 119.2 . . ?
C9 C10 C1 121.5(2) . . ?
C9 C10 H10 119.2 . . ?
C12 C11 C16 118.08(19) . . ?
C12 C11 C20 122.6(2) . . ?
C16 C11 C20 119.23(19) . . ?
C11 C12 H12 119.2 . . ?
C13 C12 C11 121.58(19) . . ?
C13 C12 H12 119.2 . . ?
C12 C13 S1 117.27(16) . . ?
C12 C13 C14 120.74(19) . . ?
C14 C13 S1 121.73(15) . . ?
N1 C14 C13 120.71(18) . . ?
C15 C14 N1 121.16(18) . . ?
C15 C14 C13 118.11(18) . . ?
C14 C15 H15 119.2 . . ?
C14 C15 C16 121.70(19) . . ?
C16 C15 H15 119.2 . . ?
C11 C16 C15 119.46(19) . . ?
C17 C16 C11 118.77(19) . . ?
C17 C16 C15 121.8(2) . . ?
C16 C17 H17 119.7 . . ?
C18 C17 C16 120.6(2) . . ?
C18 C17 H17 119.7 . . ?
C17 C18 H18 119.8 . . ?
C17 C18 C19 120.3(2) . . ?
C19 C18 H18 119.8 . . ?
C18 C19 H19 119.7 . . ?
C20 C19 C18 120.5(2) . . ?
C20 C19 H19 119.7 . . ?
C11 C20 H20 119.7 . . ?
C19 C20 C11 120.6(2) . . ?
C19 C20 H20 119.7 . . ?
C22 C21 N1 119.5(2) . . ?
C22 C21 C26 120.0(2) . . ?
C26 C21 N1 120.54(19) . . ?
C21 C22 H22 120.0 . . ?
C21 C22 C23 120.0(2) . . ?
C23 C22 H22 120.0 . . ?
C22 C23 H23 119.3 . . ?
C22 C23 C24 121.5(2) . . ?
C24 C23 H23 119.3 . . ?
C23 C24 C25 117.2(2) . . ?
C23 C24 C27 120.7(2) . . ?
C25 C24 C27 122.1(2) . . ?
C24 C25 H25 119.2 . . ?
C26 C25 C24 121.7(2) . . ?
C26 C25 H25 119.2 . . ?
C21 C26 C25 119.7(2) . . ?
C21 C26 H26 120.2 . . ?
C25 C26 H26 120.2 . . ?
C24 C27 C28 108.2(2) . . ?
C24 C27 C29 107.7(2) . . ?
C24 C27 C0AA 104.9(3) . . ?
C24 C27 C2AA 106.4(3) . . ?
C28 C27 C29 104.0(3) . . ?
C30 C27 C24 115.6(2) . . ?
C30 C27 C28 111.5(3) . . ?
C30 C27 C29 109.1(3) . . ?
C2AA C27 C0AA 97.6(5) . . ?
C1AA C27 C24 117.5(4) . . ?
C1AA C27 C0AA 107.9(6) . . ?
C1AA C27 C2AA 119.8(6) . . ?
C27 C28 H28A 109.5 . . ?
C27 C28 H28B 109.5 . . ?
C27 C28 H28C 109.5 . . ?
H28A C28 H28B 109.5 . . ?
H28A C28 H28C 109.5 . . ?
H28B C28 H28C 109.5 . . ?
C27 C29 H29A 109.5 . . ?
C27 C29 H29B 109.5 . . ?
C27 C29 H29C 109.5 . . ?
H29A C29 H29B 109.5 . . ?
H29A C29 H29C 109.5 . . ?
H29B C29 H29C 109.5 . . ?
C27 C30 H30A 109.5 . . ?
C27 C30 H30B 109.5 . . ?
C27 C30 H30C 109.5 . . ?
H30A C30 H30B 109.5 . . ?
H30A C30 H30C 109.5 . . ?
H30B C30 H30C 109.5 . . ?
Cl1 C31 H31A 109.0 . . ?
Cl1 C31 H31B 109.0 . . ?
Cl2 C31 Cl1 112.97(19) . . ?
Cl2 C31 H31A 109.0 . . ?
Cl2 C31 H31B 109.0 . . ?
H31A C31 H31B 107.8 . . ?
C27 C0AA H0AA 109.5 . . ?
C27 C0AA H0AB 109.5 . . ?
C27 C0AA H0AC 109.5 . . ?
H0AA C0AA H0AB 109.5 . . ?
H0AA C0AA H0AC 109.5 . . ?
H0AB C0AA H0AC 109.5 . . ?
C27 C2AA H2AA 109.5 . . ?
C27 C2AA H2AB 109.5 . . ?
C27 C2AA H2AC 109.5 . . ?
H2AA C2AA H2AB 109.5 . . ?
H2AA C2AA H2AC 109.5 . . ?
H2AB C2AA H2AC 109.5 . . ?
C27 C1AA H1AA 109.5 . . ?
C27 C1AA H1AB 109.5 . . ?
C27 C1AA H1AC 109.5 . . ?
H1AA C1AA H1AB 109.5 . . ?
H1AA C1AA H1AC 109.5 . . ?
H1AB C1AA H1AC 109.5 . . ?

loop_
_geom_bond_atom_site_label_1
_geom_bond_atom_site_label_2
_geom_bond_distance
_geom_bond_site_symmetry_2
_geom_bond_publ_flag
S1 C9 1.754(2) . ?
S1 C13 1.753(2) . ?
N1 C8 1.413(3) . ?
N1 C14 1.411(3) . ?
N1 C21 1.443(3) . ?
C1 C2 1.422(3) . ?
C1 C6 1.418(3) . ?
C1 C10 1.414(3) . ?
C2 H2 0.9300 . ?
C2 C3 1.364(4) . ?
C3 H3 0.9300 . ?
C3 C4 1.406(4) . ?
C4 H4 0.9300 . ?
C4 C5 1.370(3) . ?
C5 H5 0.9300 . ?
C5 C6 1.420(3) . ?
C6 C7 1.418(3) . ?
C7 H7 0.9300 . ?
C7 C8 1.376(3) . ?
C8 C9 1.427(3) . ?
C9 C10 1.369(3) . ?
C10 H10 0.9300 . ?
C11 C12 1.410(3) . ?
C11 C16 1.418(3) . ?
C11 C20 1.419(3) . ?
C12 H12 0.9300 . ?
C12 C13 1.372(3) . ?
C13 C14 1.428(3) . ?
C14 C15 1.377(3) . ?
C15 H15 0.9300 . ?
C15 C16 1.420(3) . ?
C16 C17 1.417(3) . ?
C17 H17 0.9300 . ?
C17 C18 1.374(3) . ?
C18 H18 0.9300 . ?
C18 C19 1.407(3) . ?
C19 H19 0.9300 . ?
C19 C20 1.363(3) . ?
C20 H20 0.9300 . ?
C21 C22 1.379(3) . ?
C21 C26 1.383(3) . ?
C22 H22 0.9300 . ?
C22 C23 1.391(3) . ?
C23 H23 0.9300 . ?
C23 C24 1.391(3) . ?
C24 C25 1.400(3) . ?
C24 C27 1.533(3) . ?
C25 H25 0.9300 . ?
C25 C26 1.386(3) . ?
C26 H26 0.9300 . ?
C27 C28 1.567(5) . ?
C27 C29 1.610(5) . ?
C27 C30 1.440(5) . ?
C27 C0AA 1.634(6) . ?
C27 C2AA 1.569(6) . ?
C27 C1AA 1.393(6) . ?
C28 H28A 0.9600 . ?
C28 H28B 0.9600 . ?
C28 H28C 0.9600 . ?
C29 H29A 0.9600 . ?
C29 H29B 0.9600 . ?
C29 H29C 0.9600 . ?
C30 H30A 0.9600 . ?
C30 H30B 0.9600 . ?
C30 H30C 0.9600 . ?
Cl1 C31 1.740(3) . ?
Cl2 C31 1.715(3) . ?
C31 H31A 0.9700 . ?
C31 H31B 0.9700 . ?
C0AA H0AA 0.9600 . ?
C0AA H0AB 0.9600 . ?
C0AA H0AC 0.9600 . ?
C2AA H2AA 0.9600 . ?
C2AA H2AB 0.9600 . ?
C2AA H2AC 0.9600 . ?
C1AA H1AA 0.9600 . ?
C1AA H1AB 0.9600 . ?
C1AA H1AC 0.9600 . ?
